data_7234667
loop_
_publ_author_name
'Jingyun Tan'
'Yujin Zhang'
'Meirong Zhang'
'Xiaohe Tian'
'Yiming Wang'
'Shengli Li'
'Chuankui Wang'
'Hongping Zhou'
'Jiaxiang Yang'
'Yupeng Tian'
'Jieying Wu'

_publ_section_title
;
 Small molecules of chalcone derivatives with high two-photon absorption
 activities in the near-IR region
;
_journal_name_full 'Journal of Materials Chemistry C'
_journal_page_first 3256
_journal_page_last 3267
_journal_paper_doi 10.1039/C6TC00382F
_journal_volume 4
_journal_year 2016
_chemical_formula_moiety 'C25 H19 N O S'
_chemical_formula_sum 'C25 H19 N O S'
_chemical_formula_weight 381.47
_chemical_melting_point 415
_chemical_name_systematic
;
 (E)-3-(5-(diphenylamino)thiophen-2-yl)-1-phenylprop-2-en-1-one
;
_space_group_IT_number 14
_space_group_name_Hall '-P 2ybc'
_space_group_name_H-M_alt 'P 1 21/c 1'
_symmetry_cell_setting monoclinic
_symmetry_space_group_name_Hall '-P 2ybc'
_symmetry_space_group_name_H-M 'P 1 21/c 1'
_atom_sites_solution_hydrogens geom
_atom_sites_solution_primary direct
_atom_sites_solution_secondary difmap
_cell_angle_alpha 90.00
_cell_angle_beta 90.995(6)
_cell_angle_gamma 90.00
_cell_formula_units_Z 4
_cell_length_a 11.145(6)
_cell_length_b 18.243(9)
_cell_length_c 9.722(5)
_cell_measurement_reflns_used 2466
_cell_measurement_temperature 296(2)
_cell_measurement_theta_max 21.50
_cell_measurement_theta_min 2.23
_cell_volume 1976.4(18)
_computing_cell_refinement 'Bruker SMART'
_computing_data_collection 'Bruker SMART'
_computing_data_reduction 'Bruker SAINT'
_computing_molecular_graphics 'Bruker SHELXTL'
_computing_publication_material 'Bruker SHELXTL'
_computing_structure_refinement 'SHELXL-97 (Sheldrick, 1997)'
_computing_structure_solution 'SHELXS-97 (Sheldrick, 1990)'
_diffrn_ambient_temperature 296(2)
_diffrn_measured_fraction_theta_full 0.997
_diffrn_measured_fraction_theta_max 0.997
_diffrn_measurement_device_type 'CCD area detector'
_diffrn_measurement_method 'phi and omega scans'
_diffrn_radiation_monochromator graphite
_diffrn_radiation_source 'fine-focus sealed tube'
_diffrn_radiation_type MoK\a
_diffrn_radiation_wavelength 0.71073
_diffrn_reflns_av_R_equivalents 0.0386
_diffrn_reflns_av_sigmaI/netI 0.0371
_diffrn_reflns_limit_h_max 12
_diffrn_reflns_limit_h_min -13
_diffrn_reflns_limit_k_max 21
_diffrn_reflns_limit_k_min -21
_diffrn_reflns_limit_l_max 11
_diffrn_reflns_limit_l_min -11
_diffrn_reflns_number 13845
_diffrn_reflns_theta_full 25.00
_diffrn_reflns_theta_max 25.00
_diffrn_reflns_theta_min 1.83
_exptl_absorpt_coefficient_mu 0.179
_exptl_absorpt_correction_T_max 0.9685
_exptl_absorpt_correction_T_min 0.9651
_exptl_absorpt_correction_type psi-scan
_exptl_absorpt_process_details 'SADABS; Bruker, 2000'
_exptl_crystal_colour brown
_exptl_crystal_density_diffrn 1.282
_exptl_crystal_density_method 'not measured'
_exptl_crystal_description block
_exptl_crystal_F_000 800
_exptl_crystal_preparation Luminescent
_exptl_crystal_recrystallization_method 'Re-crystallisation from solvent: acetonitrile'
_exptl_crystal_size_max 0.20
_exptl_crystal_size_mid 0.19
_exptl_crystal_size_min 0.18
_refine_diff_density_max 0.124
_refine_diff_density_min -0.246
_refine_diff_density_rms 0.036
_refine_ls_extinction_method none
_refine_ls_goodness_of_fit_ref 0.992
_refine_ls_hydrogen_treatment constr
_refine_ls_matrix_type full
_refine_ls_number_parameters 253
_refine_ls_number_reflns 3471
_refine_ls_number_restraints 0
_refine_ls_restrained_S_all 0.992
_refine_ls_R_factor_all 0.0726
_refine_ls_R_factor_gt 0.0431
_refine_ls_shift/su_max 0.000
_refine_ls_shift/su_mean 0.000
_refine_ls_structure_factor_coef Fsqd
_refine_ls_weighting_details 'calc w=1/[\s^2^(Fo^2^)+(0.0700P)^2^+0.0000P] where P=(Fo^2^+2Fc^2^)/3'
_refine_ls_weighting_scheme calc
_refine_ls_wR_factor_gt 0.1092
_refine_ls_wR_factor_ref 0.1230
_reflns_number_gt 2356
_reflns_number_total 3471
_reflns_threshold_expression >2sigma(I)
_cod_data_source_file J-Mater-Chem-C-2016-4-3256.cif
_cod_data_source_block C0
_cod_original_cell_volume 1976.2(17)
_cod_original_sg_symbol_H-M P2(1)/c
_cod_database_code 7234667

loop_
_symmetry_equiv_pos_as_xyz
'x, y, z'
'-x, y+1/2, -z+1/2'
'-x, -y, -z'
'x, -y-1/2, z-1/2'

loop_
_atom_site_label
_atom_site_type_symbol
_atom_site_fract_x
_atom_site_fract_y
_atom_site_fract_z
_atom_site_U_iso_or_equiv
_atom_site_adp_type
_atom_site_occupancy
_atom_site_symmetry_multiplicity
_atom_site_calc_flag
_atom_site_refinement_flags
_atom_site_disorder_assembly
_atom_site_disorder_group
C1 C 0.2964(2) 0.15301(16) -0.0990(2) 0.0757(7) Uani 1 1 d . . .
H1 H 0.3566 0.1829 -0.0624 0.091 Uiso 1 1 calc R . .
C2 C 0.2848(3) 0.1447(2) -0.2391(3) 0.0946(10) Uani 1 1 d . . .
H2 H 0.3374 0.1689 -0.2968 0.114 Uiso 1 1 calc R . .
C3 C 0.1974(3) 0.1015(2) -0.2938(3) 0.0911(10) Uani 1 1 d . . .
H3 H 0.1922 0.0946 -0.3885 0.109 Uiso 1 1 calc R . .
C4 C 0.1169(3) 0.06814(17) -0.2099(3) 0.0900(9) Uani 1 1 d . . .
H4 H 0.0547 0.0403 -0.2476 0.108 Uiso 1 1 calc R . .
C5 C 0.1284(2) 0.07602(14) -0.0680(3) 0.0721(7) Uani 1 1 d . . .
H5 H 0.0741 0.0531 -0.0105 0.087 Uiso 1 1 calc R . .
C6 C 0.21951(19) 0.11749(12) -0.0130(2) 0.0519(5) Uani 1 1 d . . .
C7 C 0.0802(2) 0.21463(13) 0.1801(3) 0.0652(6) Uani 1 1 d . . .
H7 H 0.1082 0.2424 0.1072 0.078 Uiso 1 1 calc R . .
C8 C -0.0152(2) 0.23895(15) 0.2546(3) 0.0779(8) Uani 1 1 d . . .
H8 H -0.0515 0.2834 0.2322 0.093 Uiso 1 1 calc R . .
C9 C -0.0572(2) 0.19818(18) 0.3620(3) 0.0812(9) Uani 1 1 d . . .
H9 H -0.1219 0.2150 0.4124 0.097 Uiso 1 1 calc R . .
C10 C -0.0037(2) 0.13216(17) 0.3955(2) 0.0743(8) Uani 1 1 d . . .
H10 H -0.0323 0.1047 0.4685 0.089 Uiso 1 1 calc R . .
C11 C 0.09267(19) 0.10653(14) 0.3206(2) 0.0600(6) Uani 1 1 d . . .
H11 H 0.1282 0.0618 0.3422 0.072 Uiso 1 1 calc R . .
C12 C 0.13499(18) 0.14845(12) 0.2137(2) 0.0508(5) Uani 1 1 d . . .
C13 C 0.33985(18) 0.09845(12) 0.1936(2) 0.0484(5) Uani 1 1 d . . .
C14 C 0.42117(19) 0.05202(12) 0.1368(2) 0.0578(6) Uani 1 1 d . . .
H14 H 0.4099 0.0296 0.0517 0.069 Uiso 1 1 calc R . .
C15 C 0.52339(19) 0.04175(12) 0.2202(2) 0.0557(6) Uani 1 1 d . . .
H15 H 0.5874 0.0125 0.1940 0.067 Uiso 1 1 calc R . .
C16 C 0.52197(17) 0.07791(11) 0.3424(2) 0.0470(5) Uani 1 1 d . . .
C17 C 0.61217(18) 0.07534(11) 0.4495(2) 0.0494(5) Uani 1 1 d . . .
H17 H 0.6818 0.0502 0.4275 0.059 Uiso 1 1 calc R . .
C18 C 0.61079(19) 0.10369(11) 0.5757(2) 0.0510(5) Uani 1 1 d . . .
H18 H 0.5432 0.1291 0.6041 0.061 Uiso 1 1 calc R . .
C19 C 0.71323(19) 0.09570(12) 0.6706(2) 0.0507(5) Uani 1 1 d . . .
C20 C 0.70651(18) 0.12607(11) 0.8132(2) 0.0476(5) Uani 1 1 d . . .
C21 C 0.6222(2) 0.17649(13) 0.8541(2) 0.0646(6) Uani 1 1 d . . .
H21 H 0.5644 0.1931 0.7914 0.078 Uiso 1 1 calc R . .
C22 C 0.6229(2) 0.20256(14) 0.9884(3) 0.0756(7) Uani 1 1 d . . .
H22 H 0.5660 0.2369 1.0145 0.091 Uiso 1 1 calc R . .
C23 C 0.7062(2) 0.17832(15) 1.0825(3) 0.0738(7) Uani 1 1 d . . .
H23 H 0.7060 0.1959 1.1723 0.089 Uiso 1 1 calc R . .
C24 C 0.7895(3) 0.12832(15) 1.0436(3) 0.0779(8) Uani 1 1 d . . .
H24 H 0.8460 0.1112 1.1075 0.093 Uiso 1 1 calc R . .
C25 C 0.7908(2) 0.10288(13) 0.9104(2) 0.0647(6) Uani 1 1 d . . .
H25 H 0.8494 0.0694 0.8851 0.078 Uiso 1 1 calc R . .
N1 N 0.23405(15) 0.12399(11) 0.13371(16) 0.0577(5) Uani 1 1 d . . .
O1 O 0.80483(14) 0.06383(10) 0.63514(16) 0.0723(5) Uani 1 1 d . . .
S1 S 0.38952(5) 0.12843(3) 0.35456(5) 0.0578(2) Uani 1 1 d . . .

loop_
_atom_site_aniso_label
_atom_site_aniso_U_11
_atom_site_aniso_U_22
_atom_site_aniso_U_33
_atom_site_aniso_U_23
_atom_site_aniso_U_13
_atom_site_aniso_U_12
C1 0.0531(15) 0.123(2) 0.0514(15) 0.0052(14) 0.0016(12) -0.0091(14)
C2 0.0648(18) 0.171(3) 0.0486(16) 0.0194(17) 0.0042(14) 0.0202(19)
C3 0.079(2) 0.151(3) 0.0432(15) -0.0140(17) -0.0117(15) 0.044(2)
C4 0.090(2) 0.109(2) 0.0707(19) -0.0274(17) -0.0296(17) 0.0009(17)
C5 0.0700(17) 0.0892(18) 0.0566(15) -0.0027(13) -0.0124(13) -0.0139(14)
C6 0.0453(12) 0.0730(14) 0.0372(11) -0.0042(10) -0.0040(10) 0.0082(11)
C7 0.0593(15) 0.0715(16) 0.0647(15) -0.0044(12) -0.0062(12) 0.0048(12)
C8 0.0691(17) 0.0830(18) 0.0812(19) -0.0241(16) -0.0106(14) 0.0195(14)
C9 0.0497(15) 0.132(3) 0.0612(17) -0.0415(17) -0.0068(13) 0.0225(16)
C10 0.0557(16) 0.124(2) 0.0433(14) -0.0052(14) 0.0019(12) 0.0022(15)
C11 0.0501(14) 0.0848(17) 0.0449(13) -0.0037(12) -0.0019(11) 0.0091(12)
C12 0.0388(12) 0.0753(15) 0.0382(12) -0.0117(10) -0.0048(9) 0.0025(10)
C13 0.0409(12) 0.0673(13) 0.0369(11) -0.0060(10) 0.0000(9) -0.0007(10)
C14 0.0569(14) 0.0775(15) 0.0388(12) -0.0120(11) -0.0035(10) 0.0063(12)
C15 0.0488(13) 0.0715(14) 0.0469(13) -0.0049(11) 0.0021(10) 0.0141(11)
C16 0.0416(12) 0.0572(12) 0.0421(12) -0.0012(9) -0.0003(9) 0.0019(9)
C17 0.0409(12) 0.0589(13) 0.0482(13) 0.0055(10) -0.0024(9) 0.0044(9)
C18 0.0428(12) 0.0611(13) 0.0489(13) -0.0003(10) -0.0050(10) 0.0067(10)
C19 0.0423(12) 0.0573(13) 0.0524(13) 0.0069(10) -0.0040(10) 0.0013(10)
C20 0.0404(11) 0.0541(12) 0.0482(12) 0.0043(10) -0.0040(9) -0.0065(10)
C21 0.0555(15) 0.0759(16) 0.0619(15) -0.0084(12) -0.0128(12) 0.0047(12)
C22 0.0644(16) 0.0868(18) 0.0752(18) -0.0265(14) -0.0055(14) 0.0014(13)
C23 0.0761(18) 0.0870(19) 0.0581(15) -0.0178(14) -0.0062(14) -0.0162(15)
C24 0.0844(19) 0.0903(19) 0.0580(16) -0.0023(14) -0.0256(14) 0.0019(16)
C25 0.0617(15) 0.0722(15) 0.0597(15) -0.0037(12) -0.0160(12) 0.0097(12)
N1 0.0416(10) 0.0954(14) 0.0361(10) -0.0065(9) -0.0036(8) 0.0103(9)
O1 0.0506(10) 0.1062(13) 0.0598(10) -0.0030(9) -0.0045(8) 0.0224(9)
S1 0.0508(4) 0.0785(4) 0.0438(3) -0.0161(3) -0.0098(3) 0.0148(3)

loop_
_atom_type_symbol
_atom_type_description
_atom_type_scat_dispersion_real
_atom_type_scat_dispersion_imag
_atom_type_scat_source
C C 0.0033 0.0016 'International Tables Vol C Tables 4.2.6.8 and 6.1.1.4'
H H 0.0000 0.0000 'International Tables Vol C Tables 4.2.6.8 and 6.1.1.4'
N N 0.0061 0.0033 'International Tables Vol C Tables 4.2.6.8 and 6.1.1.4'
O O 0.0106 0.0060 'International Tables Vol C Tables 4.2.6.8 and 6.1.1.4'
S S 0.1246 0.1234 'International Tables Vol C Tables 4.2.6.8 and 6.1.1.4'

loop_
_geom_angle_atom_site_label_1
_geom_angle_atom_site_label_2
_geom_angle_atom_site_label_3
_geom_angle
_geom_angle_site_symmetry_1
_geom_angle_site_symmetry_3
C6 C1 C2 120.2(3) . .
C6 C1 H1 119.9 . .
C2 C1 H1 119.9 . .
C3 C2 C1 120.6(3) . .
C3 C2 H2 119.7 . .
C1 C2 H2 119.7 . .
C2 C3 C4 120.0(3) . .
C2 C3 H3 120.0 . .
C4 C3 H3 120.0 . .
C3 C4 C5 119.7(3) . .
C3 C4 H4 120.1 . .
C5 C4 H4 120.1 . .
C6 C5 C4 120.0(3) . .
C6 C5 H5 120.0 . .
C4 C5 H5 120.0 . .
C5 C6 C1 119.4(2) . .
C5 C6 N1 120.2(2) . .
C1 C6 N1 120.4(2) . .
C8 C7 C12 119.9(2) . .
C8 C7 H7 120.0 . .
C12 C7 H7 120.0 . .
C7 C8 C9 120.4(3) . .
C7 C8 H8 119.8 . .
C9 C8 H8 119.8 . .
C8 C9 C10 120.0(2) . .
C8 C9 H9 120.0 . .
C10 C9 H9 120.0 . .
C9 C10 C11 120.4(3) . .
C9 C10 H10 119.8 . .
C11 C10 H10 119.8 . .
C12 C11 C10 119.1(2) . .
C12 C11 H11 120.5 . .
C10 C11 H11 120.5 . .
C11 C12 C7 120.2(2) . .
C11 C12 N1 120.9(2) . .
C7 C12 N1 118.9(2) . .
C14 C13 N1 127.24(18) . .
C14 C13 S1 110.84(16) . .
N1 C13 S1 121.81(15) . .
C13 C14 C15 112.90(19) . .
C13 C14 H14 123.6 . .
C15 C14 H14 123.6 . .
C16 C15 C14 114.80(19) . .
C16 C15 H15 122.6 . .
C14 C15 H15 122.6 . .
C15 C16 C17 126.83(19) . .
C15 C16 S1 109.76(15) . .
C17 C16 S1 123.39(16) . .
C18 C17 C16 129.5(2) . .
C18 C17 H17 115.2 . .
C16 C17 H17 115.2 . .
C17 C18 C19 121.4(2) . .
C17 C18 H18 119.3 . .
C19 C18 H18 119.3 . .
O1 C19 C18 120.8(2) . .
O1 C19 C20 119.38(19) . .
C18 C19 C20 119.78(19) . .
C21 C20 C25 117.6(2) . .
C21 C20 C19 124.04(19) . .
C25 C20 C19 118.3(2) . .
C20 C21 C22 120.4(2) . .
C20 C21 H21 119.8 . .
C22 C21 H21 119.8 . .
C23 C22 C21 120.8(2) . .
C23 C22 H22 119.6 . .
C21 C22 H22 119.6 . .
C24 C23 C22 119.4(2) . .
C24 C23 H23 120.3 . .
C22 C23 H23 120.3 . .
C23 C24 C25 120.4(2) . .
C23 C24 H24 119.8 . .
C25 C24 H24 119.8 . .
C24 C25 C20 121.4(2) . .
C24 C25 H25 119.3 . .
C20 C25 H25 119.3 . .
C13 N1 C12 122.33(16) . .
C13 N1 C6 117.97(16) . .
C12 N1 C6 119.30(16) . .
C13 S1 C16 91.68(10) . .

loop_
_geom_bond_atom_site_label_1
_geom_bond_atom_site_label_2
_geom_bond_distance
_geom_bond_site_symmetry_2
C1 C6 1.370(3) .
C1 C2 1.374(3) .
C1 H1 0.9300 .
C2 C3 1.353(4) .
C2 H2 0.9300 .
C3 C4 1.366(4) .
C3 H3 0.9300 .
C4 C5 1.391(4) .
C4 H4 0.9300 .
C5 C6 1.368(3) .
C5 H5 0.9300 .
C6 N1 1.437(3) .
C7 C8 1.370(3) .
C7 C12 1.389(3) .
C7 H7 0.9300 .
C8 C9 1.371(4) .
C8 H8 0.9300 .
C9 C10 1.381(4) .
C9 H9 0.9300 .
C10 C11 1.389(3) .
C10 H10 0.9300 .
C11 C12 1.380(3) .
C11 H11 0.9300 .
C12 N1 1.432(3) .
C13 C14 1.364(3) .
C13 N1 1.386(3) .
C13 S1 1.739(2) .
C14 C15 1.399(3) .
C14 H14 0.9300 .
C15 C16 1.359(3) .
C15 H15 0.9300 .
C16 C17 1.435(3) .
C16 S1 1.746(2) .
C17 C18 1.332(3) .
C17 H17 0.9300 .
C18 C19 1.463(3) .
C18 H18 0.9300 .
C19 O1 1.229(2) .
C19 C20 1.495(3) .
C20 C21 1.379(3) .
C20 C25 1.388(3) .
C21 C22 1.390(3) .
C21 H21 0.9300 .
C22 C23 1.366(3) .
C22 H22 0.9300 .
C23 C24 1.359(3) .
C23 H23 0.9300 .
C24 C25 1.376(3) .
C24 H24 0.9300 .
C25 H25 0.9300 .

loop_
_geom_hbond_atom_site_label_D
_geom_hbond_atom_site_label_H
_geom_hbond_atom_site_label_A
_geom_hbond_distance_DH
_geom_hbond_distance_HA
_geom_hbond_distance_DA
_geom_hbond_angle_DHA
_geom_hbond_site_symmetry_A
C10 H10 O1 0.93 2.56 3.422(3) 153.5 1_455
C11 H11 O1 0.93 2.42 3.336(3) 169.1 3_656
C17 H17 O1 0.93 2.43 2.789(3) 102.7 .

loop_
_geom_torsion_atom_site_label_1
_geom_torsion_atom_site_label_2
_geom_torsion_atom_site_label_3
_geom_torsion_atom_site_label_4
_geom_torsion
_geom_torsion_site_symmetry_1
_geom_torsion_site_symmetry_2
_geom_torsion_site_symmetry_3
_geom_torsion_site_symmetry_4
C6 C1 C2 C3 0.1(4) . . . .
C1 C2 C3 C4 2.6(5) . . . .
C2 C3 C4 C5 -2.9(5) . . . .
C3 C4 C5 C6 0.5(4) . . . .
C4 C5 C6 C1 2.2(4) . . . .
C4 C5 C6 N1 -178.1(2) . . . .
C2 C1 C6 C5 -2.5(4) . . . .
C2 C1 C6 N1 177.8(2) . . . .
C12 C7 C8 C9 -0.2(4) . . . .
C7 C8 C9 C10 -0.1(4) . . . .
C8 C9 C10 C11 -0.2(4) . . . .
C9 C10 C11 C12 0.9(3) . . . .
C10 C11 C12 C7 -1.2(3) . . . .
C10 C11 C12 N1 -179.91(19) . . . .
C8 C7 C12 C11 0.9(3) . . . .
C8 C7 C12 N1 179.62(19) . . . .
N1 C13 C14 C15 175.1(2) . . . .
S1 C13 C14 C15 -1.3(3) . . . .
C13 C14 C15 C16 1.5(3) . . . .
C14 C15 C16 C17 177.6(2) . . . .
C14 C15 C16 S1 -1.1(2) . . . .
C15 C16 C17 C18 -172.9(2) . . . .
S1 C16 C17 C18 5.6(3) . . . .
C16 C17 C18 C19 -179.4(2) . . . .
C17 C18 C19 O1 1.6(3) . . . .
C17 C18 C19 C20 -177.88(19) . . . .
O1 C19 C20 C21 164.4(2) . . . .
C18 C19 C20 C21 -16.1(3) . . . .
O1 C19 C20 C25 -14.9(3) . . . .
C18 C19 C20 C25 164.6(2) . . . .
C25 C20 C21 C22 0.0(3) . . . .
C19 C20 C21 C22 -179.3(2) . . . .
C20 C21 C22 C23 -0.6(4) . . . .
C21 C22 C23 C24 0.3(4) . . . .
C22 C23 C24 C25 0.7(4) . . . .
C23 C24 C25 C20 -1.3(4) . . . .
C21 C20 C25 C24 1.0(3) . . . .
C19 C20 C25 C24 -179.7(2) . . . .
C14 C13 N1 C12 155.7(2) . . . .
S1 C13 N1 C12 -28.3(3) . . . .
C14 C13 N1 C6 -17.1(3) . . . .
S1 C13 N1 C6 158.89(16) . . . .
C11 C12 N1 C13 -48.9(3) . . . .
C7 C12 N1 C13 132.4(2) . . . .
C11 C12 N1 C6 123.8(2) . . . .
C7 C12 N1 C6 -54.9(3) . . . .
C5 C6 N1 C13 118.4(2) . . . .
C1 C6 N1 C13 -62.0(3) . . . .
C5 C6 N1 C12 -54.6(3) . . . .
C1 C6 N1 C12 125.1(2) . . . .
C14 C13 S1 C16 0.56(17) . . . .
N1 C13 S1 C16 -176.01(19) . . . .
C15 C16 S1 C13 0.29(17) . . . .
C17 C16 S1 C13 -178.46(19) . . . .
